data_1526865
loop_
_publ_author_name
'Uma, S.'
'Corbett, J.D.'

_publ_section_title
;
 Derivatization of the rhombohedral rare-earth-metal (R) cluster halides
 R7 (Z) X12: the new Na La6 (Os) I12
;
_journal_name_full 'Journal of Solid State Chemistry'
_journal_page_first 161
_journal_page_last 165
_journal_volume 161
_journal_year 2001
_chemical_formula_sum 'I12 La6 Na Os'
_chemical_name_systematic 'Na La6 Os I12'
_space_group_IT_number 148
_symmetry_space_group_name_Hall '-R 3'
_symmetry_space_group_name_H-M 'R -3 :H'
_cell_angle_alpha 90
_cell_angle_beta 90
_cell_angle_gamma 120
_cell_formula_units_Z 3
_cell_length_a 16.214
_cell_length_b 16.214
_cell_length_c 11.172
_cell_volume 2543.559
_citation_journal_id_ASTM JSSCBI
_cod_data_source_file Uma_JSSCBI_2001_1672.cif
_cod_data_source_block I12La6Na1Os1
_cod_original_cell_volume 2543.56
_cod_original_formula_sum 'I12 La6 Na1 Os1'
_cod_database_code 1526865

loop_
_symmetry_equiv_pos_as_xyz
x,y,z
-y,x-y,z
-x+y,-x,z
-x,-y,-z
y,-x+y,-z
x-y,x,-z
x+2/3,y+1/3,z+1/3
-y+2/3,x-y+1/3,z+1/3
-x+y+2/3,-x+1/3,z+1/3
-x+2/3,-y+1/3,-z+1/3
y+2/3,-x+y+1/3,-z+1/3
x-y+2/3,x+1/3,-z+1/3
x+1/3,y+2/3,z+2/3
-y+1/3,x-y+2/3,z+2/3
-x+y+1/3,-x+2/3,z+2/3
-x+1/3,-y+2/3,-z+2/3
y+1/3,-x+y+2/3,-z+2/3
x-y+1/3,x+2/3,-z+2/3

loop_
_atom_site_label
_atom_site_type_symbol
_atom_site_fract_x
_atom_site_fract_y
_atom_site_fract_z
_atom_site_occupancy
_atom_site_U_iso_or_equiv
La1 La 0.04443 0.88361 0.351 1 0.0
I2 I 0.18126 0.0504 0.1662 1 0.0
Na1 Na 0 0 0 1 0.0
I1 I 0.0996 0.7457 0.1693 1 0.0
Os1 Os 0 0 0.5 1 0.0
